data_8107119
loop_
_publ_author_name
'Guang-Ming, Bao'
'Wei, Xiao'
'Ting-Ting, Sun'
'Chun-Yan, Hu'
'Yi-Hua, Wang'
'Hou-Qun, Yuan'

_publ_section_title
;
 Crystal structure of poly-[aqua-\m 2-aqua-\m
 2-(4,4&#x2032;-oxybis(benzoato)-\k 4
 O,O&#x2032;:O&#x2032;&#x2032;,O&#x2032;&#x2032;&#x2032;)cadmium(II)],
 C14H12O7Cd
;
_journal_issue 4
_journal_name_full 'Zeitschrift f\"ur Kristallographie - New Crystal Structures'
_journal_page_first 1121
_journal_page_last 1122
_journal_paper_doi 10.1515/ncrs-2016-0084
_journal_volume 231
_journal_year 2016
_chemical_formula_sum 'C14 H12 Cd O7'
_chemical_formula_weight 404.64
_space_group_IT_number 46
_space_group_name_Hall 'I 2 -2a'
_space_group_name_H-M_alt 'I m a 2'
_symmetry_cell_setting orthorhombic
_symmetry_space_group_name_H-M 'I m a 2'
_atom_sites_solution_hydrogens geom
_atom_sites_solution_primary direct
_atom_sites_solution_secondary difmap
_cell_angle_alpha 90.00
_cell_angle_beta 90.00
_cell_angle_gamma 90.00
_cell_formula_units_Z 4
_cell_length_a 30.715(3)
_cell_length_b 7.8833(8)
_cell_length_c 5.8202(6)
_cell_measurement_reflns_used 6183
_cell_measurement_temperature 296(2)
_cell_measurement_theta_max 29.56
_cell_measurement_theta_min 2.65
_cell_volume 1409.3(2)
_computing_cell_refinement 'Bruker SMART'
_computing_data_collection 'Bruker SMART'
_computing_data_reduction 'Bruker SAINT'
_computing_molecular_graphics 'Bruker SHELXTL'
_computing_publication_material 'Bruker SHELXTL'
_computing_structure_refinement 'SHELXL-97 (Sheldrick, 1997)'
_computing_structure_solution 'SHELXS-97 (Sheldrick, 1990)'
_diffrn_ambient_temperature 296(2)
_diffrn_measured_fraction_theta_full 0.967
_diffrn_measured_fraction_theta_max 0.967
_diffrn_measurement_device_type 'CCD area detector'
_diffrn_measurement_method 'phi and omega scans'
_diffrn_radiation_monochromator graphite
_diffrn_radiation_source 'fine-focus sealed tube'
_diffrn_radiation_type MoK\a
_diffrn_radiation_wavelength 0.71073
_diffrn_reflns_av_R_equivalents 0.0220
_diffrn_reflns_av_sigmaI/netI 0.0218
_diffrn_reflns_limit_h_max 41
_diffrn_reflns_limit_h_min -41
_diffrn_reflns_limit_k_max 10
_diffrn_reflns_limit_k_min -10
_diffrn_reflns_limit_l_max 8
_diffrn_reflns_limit_l_min -8
_diffrn_reflns_number 6561
_diffrn_reflns_theta_full 29.66
_diffrn_reflns_theta_max 29.66
_diffrn_reflns_theta_min 2.65
_exptl_absorpt_coefficient_mu 1.583
_exptl_absorpt_correction_T_max 0.8838
_exptl_absorpt_correction_T_min 0.7972
_exptl_absorpt_correction_type multi-scan
_exptl_absorpt_process_details sadabs
_exptl_crystal_colour Colorless
_exptl_crystal_density_diffrn 1.907
_exptl_crystal_density_method 'not measured'
_exptl_crystal_description Columnar
_exptl_crystal_F_000 800
_exptl_crystal_size_max 0.15
_exptl_crystal_size_mid 0.12
_exptl_crystal_size_min 0.08
_refine_diff_density_max 0.492
_refine_diff_density_min -0.895
_refine_diff_density_rms 0.266
_refine_ls_abs_structure_details 'Flack H D (1983), Acta Cryst. A39, 876-881'
_refine_ls_abs_structure_Flack -0.01(2)
_refine_ls_extinction_method none
_refine_ls_goodness_of_fit_ref 1.195
_refine_ls_hydrogen_treatment mixed
_refine_ls_matrix_type full
_refine_ls_number_parameters 129
_refine_ls_number_reflns 1904
_refine_ls_number_restraints 1
_refine_ls_restrained_S_all 1.195
_refine_ls_R_factor_all 0.0160
_refine_ls_R_factor_gt 0.0159
_refine_ls_shift/su_max 0.002
_refine_ls_shift/su_mean 0.000
_refine_ls_structure_factor_coef Fsqd
_refine_ls_weighting_details 'calc w=1/[\s^2^(Fo^2^)+(0.0233P)^2^+0.0000P] where P=(Fo^2^+2Fc^2^)/3'
_refine_ls_weighting_scheme calc
_refine_ls_wR_factor_gt 0.0399
_refine_ls_wR_factor_ref 0.0400
_reflns_number_gt 1893
_reflns_number_total 1904
_reflns_threshold_expression >2sigma(I)
_cod_data_source_file suppl_ncrs-2016-0084_suppl.cif
_cod_data_source_block complex_Cd-oba
_cod_original_sg_symbol_H-M 'Ima2 '
_cod_database_code 8107119

loop_
_symmetry_equiv_pos_as_xyz
'x, y, z'
'-x, -y, z'
'-x+1/2, y, z'
'x+1/2, -y, z'
'x+1/2, y+1/2, z+1/2'
'-x+1/2, -y+1/2, z+1/2'
'-x+1, y+1/2, z+1/2'
'x+1, -y+1/2, z+1/2'

loop_
_atom_site_label
_atom_site_type_symbol
_atom_site_fract_x
_atom_site_fract_y
_atom_site_fract_z
_atom_site_U_iso_or_equiv
_atom_site_adp_type
_atom_site_occupancy
_atom_site_symmetry_multiplicity
_atom_site_calc_flag
_atom_site_refinement_flags
_atom_site_disorder_assembly
_atom_site_disorder_group
Cd1 Cd 0.7500 0.935834(13) -0.12063(6) 0.02098(5) Uani 1 2 d S . .
O1 O 0.67449(5) 0.9055(2) -0.1452(5) 0.0408(4) Uani 1 1 d . . .
C2 C 0.62283(5) 0.9807(2) 0.1445(3) 0.0262(3) Uani 1 1 d . . .
C1 C 0.66789(6) 0.9653(2) 0.0514(4) 0.0277(3) Uani 1 1 d . . .
O2 O 0.69961(4) 1.01418(19) 0.1773(2) 0.0326(3) Uani 1 1 d . . .
C3 C 0.61535(7) 1.0614(2) 0.3539(10) 0.0351(8) Uani 1 1 d . . .
H3 H 0.6410(11) 1.126(5) 0.425(9) 0.087(9) Uiso 1 1 d . . .
C5 C 0.53947(5) 0.9984(3) 0.3215(3) 0.0308(4) Uani 1 1 d . . .
C7 C 0.58801(6) 0.9079(3) 0.0252(4) 0.0305(4) Uani 1 1 d . . .
H7 H 0.5928(6) 0.852(2) -0.131(6) 0.029(4) Uiso 1 1 d . . .
C6 C 0.54616(6) 0.9157(3) 0.1148(4) 0.0337(4) Uani 1 1 d . . .
C4 C 0.57355(8) 1.0738(2) 0.4412(4) 0.0367(5) Uani 1 1 d . . .
H4 H 0.5695(8) 1.144(3) 0.582(5) 0.040(6) Uiso 1 1 d . . .
O3 O 0.5000 1.0000 0.4378(3) 0.0436(5) Uani 1 2 d S . .
O4 O 0.7500 0.8531(2) -0.5117(3) 0.0231(3) Uani 1 2 d S . .
H1 H 0.7298(8) 0.886(4) -0.565(6) 0.051(8) Uiso 1 1 d . . .
O5 O 0.7500 1.1991(3) -0.2760(5) 0.0497(6) Uani 1 2 d S . .
H2 H 0.7278(8) 1.267(4) -0.273(6) 0.057(8) Uiso 1 1 d . . .
H8 H 0.5237(9) 0.843(3) 0.046(5) 0.044(6) Uiso 1 1 d . . .

loop_
_atom_site_aniso_label
_atom_site_aniso_U_11
_atom_site_aniso_U_22
_atom_site_aniso_U_33
_atom_site_aniso_U_23
_atom_site_aniso_U_13
_atom_site_aniso_U_12
Cd1 0.01945(7) 0.02225(8) 0.02124(7) 0.00040(8) 0.000 0.000
O1 0.0230(5) 0.0620(7) 0.0375(11) -0.0068(9) 0.0042(8) 0.0010(5)
C2 0.0166(6) 0.0298(7) 0.0322(7) 0.0019(7) -0.0004(6) -0.0002(6)
C1 0.0188(7) 0.0297(7) 0.0345(10) 0.0042(7) 0.0005(7) 0.0011(6)
O2 0.0185(5) 0.0393(6) 0.0400(7) 0.0021(6) -0.0023(5) -0.0028(5)
C3 0.0230(7) 0.0456(10) 0.037(2) -0.0050(8) -0.0039(11) -0.0019(5)
C5 0.0180(7) 0.0409(10) 0.0335(9) 0.0016(6) -0.0005(5) 0.0048(7)
C7 0.0202(8) 0.0384(8) 0.0329(9) -0.0053(7) -0.0029(7) 0.0027(6)
C6 0.0192(8) 0.0456(9) 0.0363(10) -0.0043(7) -0.0034(7) -0.0006(6)
C4 0.0263(9) 0.0526(13) 0.0312(12) -0.0079(6) -0.0018(7) 0.0047(6)
O3 0.0180(8) 0.0812(14) 0.0316(11) 0.000 0.000 0.0056(10)
O4 0.0229(7) 0.0250(7) 0.0213(8) -0.0005(6) 0.000 0.000
O5 0.0537(13) 0.0279(9) 0.0674(16) 0.0144(10) 0.000 0.000

loop_
_atom_type_symbol
_atom_type_description
_atom_type_scat_dispersion_real
_atom_type_scat_dispersion_imag
_atom_type_scat_source
C C 0.0033 0.0016 'International Tables Vol C Tables 4.2.6.8 and 6.1.1.4'
H H 0.0000 0.0000 'International Tables Vol C Tables 4.2.6.8 and 6.1.1.4'
O O 0.0106 0.0060 'International Tables Vol C Tables 4.2.6.8 and 6.1.1.4'
Cd Cd -0.8075 1.2024 'International Tables Vol C Tables 4.2.6.8 and 6.1.1.4'

loop_
_geom_angle_atom_site_label_1
_geom_angle_atom_site_label_2
_geom_angle_atom_site_label_3
_geom_angle
_geom_angle_site_symmetry_1
_geom_angle_site_symmetry_3
O5 Cd1 O1 93.98(6) . 3_655
O5 Cd1 O1 93.98(6) . .
O1 Cd1 O1 166.30(9) 3_655 .
O5 Cd1 O4 172.02(9) . 6_665
O1 Cd1 O4 85.29(5) 3_655 6_665
O1 Cd1 O4 85.29(5) . 6_665
O5 Cd1 O4 82.46(9) . .
O1 Cd1 O4 85.01(7) 3_655 .
O1 Cd1 O4 85.01(7) . .
O4 Cd1 O4 89.56(4) 6_665 .
O5 Cd1 O2 93.01(7) . .
O1 Cd1 O2 135.19(8) 3_655 .
O1 Cd1 O2 55.35(7) . .
O4 Cd1 O2 93.10(5) 6_665 .
O4 Cd1 O2 139.80(3) . .
O5 Cd1 O2 93.01(7) . 3_655
O1 Cd1 O2 55.35(7) 3_655 3_655
O1 Cd1 O2 135.19(8) . 3_655
O4 Cd1 O2 93.10(5) 6_665 3_655
O4 Cd1 O2 139.80(3) . 3_655
O2 Cd1 O2 80.12(6) . 3_655
O5 Cd1 C1 93.94(5) . 3_655
O1 Cd1 C1 27.34(8) 3_655 3_655
O1 Cd1 C1 161.93(8) . 3_655
O4 Cd1 C1 89.05(4) 6_665 3_655
O4 Cd1 C1 112.14(4) . 3_655
O2 Cd1 C1 108.01(5) . 3_655
O2 Cd1 C1 28.00(5) 3_655 3_655
O5 Cd1 C1 93.94(5) . .
O1 Cd1 C1 161.93(8) 3_655 .
O1 Cd1 C1 27.34(8) . .
O4 Cd1 C1 89.05(4) 6_665 .
O4 Cd1 C1 112.14(4) . .
O2 Cd1 C1 28.00(5) . .
O2 Cd1 C1 108.01(5) 3_655 .
C1 Cd1 C1 135.66(9) 3_655 .
C1 O1 Cd1 93.80(13) . .
C3 C2 C7 119.69(17) . .
C3 C2 C1 120.51(16) . .
C7 C2 C1 119.76(17) . .
O1 C1 O2 120.87(17) . .
O1 C1 C2 120.81(17) . .
O2 C1 C2 118.32(18) . .
O1 C1 Cd1 58.86(10) . .
O2 C1 Cd1 62.02(10) . .
C2 C1 Cd1 179.65(15) . .
C1 O2 Cd1 89.98(12) . .
C4 C3 C2 120.4(3) . .
C4 C3 H3 122(2) . .
C2 C3 H3 117(3) . .
C6 C5 O3 123.91(16) . .
C6 C5 C4 121.66(17) . .
O3 C5 C4 114.15(17) . .
C6 C7 C2 120.24(19) . .
C6 C7 H7 119.2(10) . .
C2 C7 H7 120.5(10) . .
C5 C6 C7 119.01(18) . .
C5 C6 H8 121.6(16) . .
C7 C6 H8 118.2(16) . .
C3 C4 C5 119.0(2) . .
C3 C4 H4 117.2(14) . .
C5 C4 H4 123.7(14) . .
C5 O3 C5 121.64(19) 2_675 .
Cd1 O4 Cd1 121.55(7) 6_664 .
Cd1 O4 H1 103(2) 6_664 .
Cd1 O4 H1 108(3) . .
Cd1 O5 H2 124(2) . .

loop_
_geom_bond_atom_site_label_1
_geom_bond_atom_site_label_2
_geom_bond_distance
_geom_bond_site_symmetry_2
Cd1 O5 2.264(2) .
Cd1 O1 2.3359(15) 3_655
Cd1 O1 2.3360(14) .
Cd1 O4 2.3642(16) 6_665
Cd1 O4 2.3678(16) .
Cd1 O2 2.4049(14) .
Cd1 O2 2.4049(14) 3_655
Cd1 C1 2.7233(19) 3_655
Cd1 C1 2.7233(19) .
O1 C1 1.254(4) .
C2 C3 1.394(5) .
C2 C7 1.398(2) .
C2 C1 1.491(2) .
C1 O2 1.279(2) .
C3 C4 1.384(4) .
C3 H3 1.03(4) .
C5 C6 1.384(3) .
C5 O3 1.3885(18) .
C5 C4 1.391(3) .
C7 C6 1.388(3) .
C7 H7 1.02(3) .
C6 H8 0.98(3) .
C4 H4 1.00(3) .
O3 C5 1.3885(18) 2_675
O4 Cd1 2.3641(16) 6_664
O4 H1 0.74(3) .
O5 H2 0.87(3) .

loop_
_geom_hbond_atom_site_label_D
_geom_hbond_atom_site_label_H
_geom_hbond_atom_site_label_A
_geom_hbond_distance_DH
_geom_hbond_distance_HA
_geom_hbond_distance_DA
_geom_hbond_angle_DHA
_geom_hbond_site_symmetry_A
O4 H1 O2 0.74(3) 2.03(3) 2.699(2) 150(3) 1_554
O5 H2 O2 0.87(3) 1.95(3) 2.753(2) 153(3) 8_474

loop_
_geom_torsion_atom_site_label_1
_geom_torsion_atom_site_label_2
_geom_torsion_atom_site_label_3
_geom_torsion_atom_site_label_4
_geom_torsion
_geom_torsion_site_symmetry_1
_geom_torsion_site_symmetry_2
_geom_torsion_site_symmetry_3
_geom_torsion_site_symmetry_4
O5 Cd1 O1 C1 -90.88(17) . . . .
O1 Cd1 O1 C1 143.7(5) 3_655 . . .
O4 Cd1 O1 C1 97.09(16) 6_665 . . .
O4 Cd1 O1 C1 -172.94(16) . . . .
O2 Cd1 O1 C1 0.02(13) . . . .
O2 Cd1 O1 C1 7.4(2) 3_655 . . .
C1 Cd1 O1 C1 24.9(2) 3_655 . . .
Cd1 O1 C1 O2 0.0(2) . . . .
Cd1 O1 C1 C2 -179.89(15) . . . .
C3 C2 C1 O1 -174.0(2) . . . .
C7 C2 C1 O1 8.4(3) . . . .
C3 C2 C1 O2 6.1(3) . . . .
C7 C2 C1 O2 -171.44(18) . . . .
O5 Cd1 C1 O1 91.05(17) . . . .
O1 Cd1 C1 O1 -153.1(3) 3_655 . . .
O4 Cd1 C1 O1 -81.55(16) 6_665 . . .
O4 Cd1 C1 O1 7.59(17) . . . .
O2 Cd1 C1 O1 -180.0(2) . . . .
O2 Cd1 C1 O1 -174.50(15) 3_655 . . .
C1 Cd1 C1 O1 -169.22(12) 3_655 . . .
O5 Cd1 C1 O2 -89.00(13) . . . .
O1 Cd1 C1 O2 26.8(2) 3_655 . . .
O1 Cd1 C1 O2 180.0(2) . . . .
O4 Cd1 C1 O2 98.41(11) 6_665 . . .
O4 Cd1 C1 O2 -172.45(10) . . . .
O2 Cd1 C1 O2 5.46(9) 3_655 . . .
C1 Cd1 C1 O2 10.73(18) 3_655 . . .
O1 C1 O2 Cd1 0.0(2) . . . .
C2 C1 O2 Cd1 179.89(14) . . . .
O5 Cd1 O2 C1 92.74(12) . . . .
O1 Cd1 O2 C1 -168.55(10) 3_655 . . .
O1 Cd1 O2 C1 -0.02(12) . . . .
O4 Cd1 O2 C1 -82.12(11) 6_665 . . .
O4 Cd1 O2 C1 10.87(15) . . . .
O2 Cd1 O2 C1 -174.73(9) 3_655 . . .
C1 Cd1 O2 C1 -172.13(13) 3_655 . . .
C7 C2 C3 C4 -1.7(4) . . . .
C1 C2 C3 C4 -179.3(2) . . . .
C3 C2 C7 C6 -0.1(3) . . . .
C1 C2 C7 C6 177.46(18) . . . .
O3 C5 C6 C7 -173.54(17) . . . .
C4 C5 C6 C7 0.1(3) . . . .
C2 C7 C6 C5 0.9(3) . . . .
C2 C3 C4 C5 2.7(4) . . . .
C6 C5 C4 C3 -1.9(3) . . . .
O3 C5 C4 C3 172.3(2) . . . .
C6 C5 O3 C5 -34.45(15) . . . 2_675
C4 C5 O3 C5 151.50(19) . . . 2_675
O5 Cd1 O4 Cd1 180.000(1) . . . 6_664
O1 Cd1 O4 Cd1 85.31(5) 3_655 . . 6_664
O1 Cd1 O4 Cd1 -85.31(5) . . . 6_664
O4 Cd1 O4 Cd1 0.0 6_665 . . 6_664
O2 Cd1 O4 Cd1 -94.29(7) . . . 6_664
O2 Cd1 O4 Cd1 94.28(7) 3_655 . . 6_664
C1 Cd1 O4 Cd1 88.80(4) 3_655 . . 6_664
C1 Cd1 O4 Cd1 -88.80(4) . . . 6_664
